data_2003923
loop_
_publ_author_name
'Breuer, S. W.'
'Small, R. W. H.'

_publ_section_title
;Bis(4-benzyl-1,7-diphenyl-2,4,6-triazahepta-2,5-diene-\k^2^<i>N</i>^2^,<i>N</i>^6^)mercury(II)
 Tetrakis(trifluoroacetato)mercury(II) Dichloromethane Solvate
;
_journal_issue 9
_journal_name_full 'Acta Crystallographica Section C'
_journal_page_first 1784
_journal_page_last 1788
_journal_paper_doi 10.1107/S010827019500477X
_journal_volume 51
_journal_year 1995
_chemical_formula_moiety '2(C23 H23 N3) Hg 2+, 4(C2 F3 O2) Hg 2-, 0.7(C H2 Cl2)'
_chemical_formula_sum 'C54.7 H47.4 Cl1.4 F12 Hg2 N6 O8'
_chemical_formula_weight 1595.7
_chemical_name_systematic
;bis(4-benzyl-1,7-diphenyl-2,4,6-triazahepta-2,5-diene-\k^2^N^2^N^6^)mercury(II)
tetrakis(trifluoroacetato)mercury(II)
 dichloromethane solvate
;
_space_group_IT_number 7
_symmetry_cell_setting monoclinic
_symmetry_space_group_name_Hall 'P -2yc'
_symmetry_space_group_name_H-M 'P 1 c 1'
_cell_angle_alpha 90.0
_cell_angle_beta 119.23(10)
_cell_angle_gamma 90.0
_cell_formula_units_Z 2
_cell_length_a 15.120(10)
_cell_length_b 10.720(10)
_cell_length_c 21.58(2)
_cell_measurement_reflns_used 20
_cell_measurement_temperature 288
_cell_measurement_theta_max 20
_cell_measurement_theta_min 5
_cell_volume 3052(5)
_computing_data_collection 'Stoe STADI-2'
_computing_data_reduction 'DATR (Small, 1977)'
_computing_molecular_graphics 'SNOOPI (Davies, 1983)'
_computing_structure_refinement SHELX76
_computing_structure_solution 'SHELX76 (Sheldrick, 1976)'
_diffrn_ambient_temperature 288
_diffrn_measurement_device 'Stoe STADI-2 diffractometer'
_diffrn_measurement_method ' variable \w scan 2\q` fixed'
_diffrn_radiation_monochromator ' graphite'
_diffrn_radiation_source 'fine focus xray tube'
_diffrn_radiation_type ' Mo K\a'
_diffrn_radiation_wavelength .7107
_diffrn_reflns_av_R_equivalents .041
_diffrn_reflns_limit_h_max 11
_diffrn_reflns_limit_h_min -012
_diffrn_reflns_limit_k_max 10
_diffrn_reflns_limit_k_min 0
_diffrn_reflns_limit_l_max 20
_diffrn_reflns_limit_l_min 0
_diffrn_reflns_number 2910
_diffrn_reflns_reduction_process SHELX76
_diffrn_reflns_theta_max 21.0
_diffrn_reflns_theta_min 2.0
_diffrn_standards_decay_% ' max 5%, corrected by interpolation'
_diffrn_standards_interval_count 20
_diffrn_standards_number '1 standard reflection per layer'
_exptl_absorpt_coefficient_mu 4.96
_exptl_absorpt_correction_T_max .531
_exptl_absorpt_correction_T_min .438
_exptl_absorpt_correction_type 'point by point integration  (SHELX76, Sheldrick, 1976)'
_exptl_crystal_colour colourless
_exptl_crystal_density_diffrn 1.73
_exptl_crystal_description prism
_exptl_crystal_F_000 1547
_exptl_crystal_size_max .46
_exptl_crystal_size_mid .16
_exptl_crystal_size_min .16
_refine_diff_density_max .62
_refine_diff_density_min -0.56
_refine_ls_extinction_method none
_refine_ls_goodness_of_fit_obs 1.676
_refine_ls_hydrogen_treatment 'H atoms not located, effect too weak with Hg present'
_refine_ls_matrix_type full
_refine_ls_number_parameters '384 (two blocks)'
_refine_ls_number_reflns 1986
_refine_ls_R_factor_obs .049
_refine_ls_shift/esd_max .035
_refine_ls_shift/esd_mean .01
_refine_ls_structure_factor_coef F
_refine_ls_weighting_details 'w = 1/[\s^2^(F)+ 0.000369F^2^]'
_refine_ls_weighting_scheme calc
_refine_ls_wR_factor_obs .045
_reflns_number_observed 1986
_reflns_number_total 2829
_reflns_observed_criterion >3\s(I)
_cod_data_source_file li1135.cif
_cod_data_source_block amg
_cod_depositor_comments
;
The following automatic conversions were performed:

'_geom_bond_publ_flag' value 'YES' changed to 'yes' according to
/home/saulius/struct/CIF-dictionaries/cif_core.dic dictionary named
'cif_core.dic' version 2.4.1 from 2010-06-29 (12 times).

Automatic conversion script
Id: cif_fix_values 1715 2011-07-08 13:25:40Z adriana 

The following automatic conversions were performed:

'_refine_ls_weighting_scheme' value ' 1/[\s^2^(F)+ 0.000369F^2^]' was
changed to 'calc'. New tag '_refine_ls_weighting_details' was
created. The value of the new tag was set to 'w = 1/[\s^2^(F)+
0.000369F^2^]'.

Automatic conversion script
Id: cif_fix_values 3143 2015-03-26 13:38:13Z robertas 
;
_cod_original_cell_volume 3053.9(10)
_cod_original_sg_symbol_H-M 'P c'
_cod_database_code 2003923

loop_
_symmetry_equiv_pos_as_xyz
x,y,z
x,-y,1/2+z

loop_
_atom_site_aniso_label
_atom_site_aniso_U_11
_atom_site_aniso_U_22
_atom_site_aniso_U_33
_atom_site_aniso_U_12
_atom_site_aniso_U_13
_atom_site_aniso_U_23
_atom_site_aniso_type_symbol
Cl1 0.140(10) 0.150(10) 0.110(10) -.010(10) 0.040(10) 0.040(10) Cl
Cl2 0.18(2) 0.41(4) 0.14(2) -.12(2) 0.02(2) 0.08(3) Cl
C55 0.06(4) 0.27(8) 0.06(4) 0.03(5) 0.03(3) 0.04(5) C
Hg1 0.0440(10) 0.1090(10) 0.0690(10) 0.0030(10) 0.0260(10) 0.0050(10) Hg
Hg2 0.0750(10) 0.0980(10) 0.0650(10) 0.0130(10) 0.0280(10) 0.0080(10) Hg
F1 0.38(5) 0.18(3) 0.11(2) 0.04(2) 0.02(3) 0.15(4) F
F2 0.17(3) 0.27(4) 0.09(2) -.02(2) 0.07(2) -.09(3) F
F3 0.13(2) 0.32(4) 0.09(2) -.04(2) 0.05(2) -.08(3) F
F4 0.15(3) 0.35(5) 0.12(2) -.10(3) 0.03(2) 0.05(3) F
F5 0.54(8) 0.14(3) 0.49(8) 0.02(4) 0.47(7) 0.06(4) F
F6 0.15(3) 0.21(3) 0.44(6) -.18(4) 0.19(4) -.08(2) F
F7 0.24(4) 0.14(2) 0.08(2) 0.04(2) -.05(2) -.05(2) F
F8 0.17(3) 0.30(5) 0.32(5) 0.21(4) 0.10(4) 0.00(3) F
F9 0.48(8) 0.14(3) 0.21(4) 0.05(3) 0.22(5) 0.15(4) F
F10 0.18(3) 0.23(4) 0.17(3) -.09(3) 0.04(3) -.10(3) F
F11 0.28(5) 0.41(6) 0.23(4) -.09(4) 0.22(4) -.18(5) F
F12 0.12(3) 0.21(4) 0.63(10) 0.21(5) 0.05(4) -.06(3) F

loop_
_atom_site_label
_atom_site_fract_x
_atom_site_fract_y
_atom_site_fract_z
_atom_site_U_iso_or_equiv
_atom_site_thermal_displace_type
Cl1 .3230(10) .523(2) .4700(10) .140(10) Uani
Cl2 .275(2) .368(3) .3570(10) .27(4) Uani
C55 .358(4) .462(7) .408(3) .13(9) Uani
Hg1 .0 .2521(2) .0 .0750(10) Uani
Hg2 .53110(10) .17640(10) .34800(10) .0820(10) Uani
C1 -0.109(2) .517(3) -.067(2) .080(10) Uiso
N1 -0.129(2) .381(2) -.0490(10) .060(10) Uiso
C2 -0.225(3) .354(3) -.070(2) .080(10) Uiso
N2 -0.258(2) .230(2) -.0620(10) .060(10) Uiso
C4 -0.371(2) .250(3) -.079(2) .080(10) Uiso
C3 -0.212(2) .123(3) -.037(2) .060(10) Uiso
N3 -0.117(2) .109(2) -.0150(10) .070(10) Uiso
C5 -.081(2) -.026(3) .010(2) .060(10) Uiso
C24 .141(2) .312(3) .167(2) .090(10) Uiso
N4 .147(2) .273(2) .0990(10) .060(10) Uiso
C25 .240(2) .253(3) .111(2) .070(10) Uiso
N5 .260(2) .216(2) .0600(10) .050(10) Uiso
C27 .372(3) .192(3) .086(2) .090(10) Uiso
C26 .202(2) .204(2) -.011(2) .060(10) Uiso
N6 .104(2) .210(2) -.0470(10) .060(10) Uiso
C28 .055(2) .186(3) -0.126(2) .080(10) Uiso
C29 .062(2) .240(2) .1690(10) .070(10) Uiso
C30 .075(2) .117(2) .1930(10) .110(10) Uiso
C31 -.005(2) .053(2) .1940(10) .12(2) Uiso
C32 -.098(2) .113(2) .1710(10) .100(10) Uiso
C33 -0.111(2) .235(2) .1460(10) .110(10) Uiso
C34 -.031(2) .299(2) .1460(10) .090(10) Uiso
C35 .378(2) .0490(10) .0830(10) .070(10) Uiso
C36 .370(2) -.0280(10) .1310(10) .090(10) Uiso
C37 .380(2) -0.1570(10) .1290(10) .090(10) Uiso
C38 .399(2) -0.2090(10) .0770(10) .100(10) Uiso
C39 .407(2) -0.1320(10) .0280(10) .070(10) Uiso
C40 .397(2) -.0030(10) .0310(10) .080(10) Uiso
C12 -0.382(2) .265(2) -.0150(10) .060(10) Uiso
C17 -0.383(2) .389(2) .0040(10) .090(10) Uiso
C16 -0.387(2) .416(2) .0660(10) .110(10) Uiso
C15 -0.390(2) .319(2) .1090(10) .100(10) Uiso
C14 -0.389(2) .196(2) .0890(10) .110(10) Uiso
C13 -0.386(2) .168(2) .0270(10) .080(10) Uiso
C18 -.036(2) -.071(2) -.0350(10) .080(10) Uiso
C19 .069(2) -.071(2) -.0070(10) .100(10) Uiso
C20 .110(2) -0.123(2) -.0470(10) .100(10) Uiso
C21 .047(2) -0.175(2) -0.1130(10) .090(10) Uiso
C22 -.057(2) -0.175(2) -0.1410(10) .100(10) Uiso
C23 -.099(2) -0.123(2) -0.1010(10) .100(10) Uiso
C41 -.005(2) .301(2) -0.1670(10) .090(10) Uiso
C42 .046(2) .405(2) -0.1730(10) .120(10) Uiso
C43 -.008(2) .508(2) -0.2120(10) .120(10) Uiso
C44 -0.114(2) .509(2) -0.2450(10) .100(10) Uiso
C45 -0.165(2) .405(2) -0.2380(10) .100(10) Uiso
C46 -0.110(2) .302(2) -0.1990(10) .110(10) Uiso
C6 -.026(2) .569(2) .0000(10) .090(10) Uiso
C7 .072(2) .566(2) .0100(10) .080(10) Uiso
C8 .153(2) .612(2) .0720(10) .110(10) Uiso
C9 .136(2) .661(2) .1250(10) .15(2) Uiso
C10 .038(2) .664(2) .1160(10) .16(2) Uiso
C11 -.043(2) .617(2) .0530(10) .100(10) Uiso
O1 .566(2) .287(2) .4640(10) .090(10) Uiso
O2 .676(2) .153(2) .4640(10) .120(10) Uiso
C47 .641(3) .230(3) .491(2) .080(10) Uiso
C48 .705(5) .234(6) .572(3) .14(2) Uiso
F1 .772(3) .150(3) .604(2) .27(5) Uani
F2 .655(2) .266(3) .6050(10) .18(5) Uani
F3 .766(2) .339(4) .5890(10) .18(4) Uani
O3 .614(2) .018(3) .324(2) .130(10) Uiso
O4 .593(2) .142(3) .2380(10) .120(10) Uiso
C49 .618(3) .043(3) .270(2) .070(10) Uiso
C50 .666(4) -.050(4) .246(2) .080(10) Uiso
F4 .617(2) -.077(4) .183(2) .22(5) Uani
F5 .681(4) -0.155(3) .282(3) .30(10) Uani
F6 .749(2) -.019(3) .249(3) .24(6) Uani
O5 .452(2) .327(2) .2700(10) .090(10) Uiso
O6 .601(2) .432(2) .3350(10) .110(10) Uiso
C51 .516(3) .418(3) .285(2) .080(10) Uiso
C52 .473(4) .513(5) .232(3) .110(10) Uiso
F7 .420(3) .492(3) .1720(10) .21(4) Uani
F8 .548(3) .582(5) .236(3) .27(7) Uani
F9 .445(4) .604(3) .248(2) .26(8) Uani
O7 .335(2) .076(3) .269(2) .150(10) Uiso
O8 .445(2) .016(3) .374(2) .120(10) Uiso
C53 .358(4) .007(5) .316(3) .12(2) Uiso
C54 .299(4) -.099(5) .316(3) .12(2) Uiso
F10 .225(3) -0.130(3) .261(2) .21(5) Uani
F11 .259(4) -.077(5) .351(2) .27(8) Uani
F12 .351(3) -0.195(4) .351(4) .38(9) Uani

loop_
_atom_type_symbol
_atom_type_description
_atom_type_scat_source
_atom_type_scat_dispersion_real
_atom_type_scat_dispersion_imag
C ? International_Tables_Vol_IV_Table_2.2B ? ?
H ? International_Tables_Vol_IV_Table_2.2B ? ?
Cl ? International_Tables_Vol_IV_Table_2.2B ? ?
F ? International_Tables_Vol_IV_Table_2.2B ? ?
N ? International_Tables_Vol_IV_Table_2.2B ? ?
O ? International_Tables_Vol_IV_Table_2.2B ? ?
Hg ? 'Cromer \& Mann (1968)' -02.7 10.5

loop_
_geom_angle_atom_site_label_1
_geom_angle_atom_site_label_2
_geom_angle_atom_site_label_3
_geom_angle
_geom_angle_publ_flag
N1 Hg1 N3 84.9(9) yes
N4 Hg1 N6 82.3(9) yes
N1 Hg1 N4 129.6(8) yes
N3 Hg1 N4 123.9(9) yes
N6 Hg1 N1 123.3(10) yes
N6 Hg1 N3 117.5(9) yes
O1 Hg2 O2 52.0(10) yes
O1 Hg2 O3 133.0(10) yes
O1 Hg2 O5 101.0(10) yes
O1 Hg2 O8 89.0(10) yes
O2 Hg2 O3 81.0(10) yes
O2 Hg2 O5 138.0(10) yes
O2 Hg2 O8 90.0(10) yes
O3 Hg2 O5 121.0(10) yes
O3 Hg2 O8 87.0(10) yes
O5 Hg2 O8 124.0(10) yes
C6 C1 N1 106(2) ?
C1 N1 C2 116(2) ?
N1 C2 N2 123(3) ?
C2 N2 C3 134(3) ?
N2 C3 N3 123(3) ?
C3 N3 C5 112(3) ?
N3 C5 C18 105(3) ?
C41 C28 N6 110(3) ?
C28 N6 C26 117(3) ?
N6 C26 N5 126(4) ?
C26 N5 C25 133(3) ?
N5 C25 N4 123(4) ?
C25 N4 C24 114(2) ?
N4 C24 C29 109(2) ?
O1 C47 O2 130(3) ?
C47 C48 F1 119(6) ?
C47 C48 F2 114(6) ?
C47 C48 F3 107(5) ?
F1 C48 F2 114(6) ?
F2 C48 F3 98(5) ?
F1 C48 F3 100(4) ?
O3 C49 O4 126(4) ?
C49 C50 F4 115(4) ?
C49 C50 F5 110(6) ?
C49 C50 F6 117(4) ?
F4 C50 F5 107(4) ?
F5 C50 F6 108(5) ?
F4 C50 F6 100(5) ?
O5 C51 O6 131(4) ?
C51 C52 F7 123(5) ?
C51 C52 F8 108(4) ?
C51 C52 F9 116(6) ?
F7 C52 F8 107(6) ?
F7 C52 F9 110(5) ?
F8 C52 F9 86(5) ?
O7 C53 O8 121(5) ?
C53 C54 F10 118(6) ?
C53 C54 F11 110(6) ?
C53 C54 F12 116(5) ?
F10 C54 F11 100(6) ?
F10 C54 F12 111(5) ?

loop_
_geom_bond_atom_site_label_1
_geom_bond_atom_site_label_2
_geom_bond_distance
_geom_bond_publ_flag
Hg1 N1 2.20(2) yes
Hg1 N3 2.24(3) yes
Hg1 N4 2.22(2) yes
Hg1 N6 2.30(3) yes
Hg2 O1 2.59(3) yes
Hg2 O2 2.41(2) yes
Hg2 O3 2.33(4) yes
Hg2 O4 2.97(3) yes
Hg2 O5 2.22(2) yes
Hg2 O6 3.00(3) yes
Hg2 O7 2.82(3) yes
Hg2 O8 2.38(4) yes
N1 C2 1.32(5) ?
N1 C1 1.58(4) ?
N2 C2 1.46(4) ?
N2 C3 1.31(4) ?
N2 C4 1.57(5) ?
N3 C3 1.28(4) ?
N3 C5 1.54(4) ?
C1 C6 1.49(3) ?
C4 C12 1.48(5) ?
C5 C18 1.52(5) ?
N4 C24 1.56(5) ?
N4 C25 1.32(4) ?
N5 C25 1.32(5) ?
N5 C26 1.36(4) ?
N5 C27 1.53(5) ?
N6 C26 1.30(4) ?
N6 C28 1.52(4) ?
C24 C29 1.44(5) ?
C27 C35 1.55(4) ?
C28 C41 1.53(4) ?
C47 O1 1.16(4) ?
C47 O2 1.26(6) ?
C47 C48 1.54(7) ?
C48 F1 1.28(7) ?
C48 F2 1.30(9) ?
C48 F3 1.39(7) ?
C49 O3 1.22(6) ?
C49 O4 1.22(5) ?
C49 C50 1.47(7) ?
C50 F4 1.23(5) ?
C50 F5 1.32(7) ?
C50 F6 1.26(7) ?
C51 O5 1.29(5) ?
C51 O6 1.22(4) ?
C51 C52 1.44(6) ?
C52 F7 1.17(5) ?
C52 F8 1.31(8) ?
C52 F9 1.18(8) ?
C53 O7 1.17(6) ?
C53 O8 1.30(5) ?
C53 C54 1.44(8) ?
C54 F10 1.22(6) ?
C54 F11 1.19(10) ?
C54 F12 1.28(7) ?

loop_
_geom_torsion_atom_site_label_1
_geom_torsion_atom_site_label_2
_geom_torsion_atom_site_label_3
_geom_torsion_atom_site_label_4
_geom_torsion
_geom_torsion_publ_flag
C1 N1 C2 N2 176(3) yes
C6 C1 N1 C2 130(4) yes
N1 C1 C6 C7 99(4) yes
N1 C2 N2 C4 169(3) yes
C2 N2 C4 C12 -98(4) yes
N2 C4 C12 C13 -81(4) yes
N2 C3 N3 C5 180(3) yes
C3 N3 C5 C18 122(4) yes
C24 N4 C25 N5 179(4) yes
C29 C24 N4 C25 -134(3) yes
N4 C24 C29 C34 -100(3) yes
N4 C25 N5 C27 -177(3) yes
C25 N5 C27 C35 109(3) yes
N5 C27 C35 C36 -74(4) yes
N5 C26 N6 C28 -177(2) yes
C26 N6 C28 C41 -120(3) yes
N6 C28 C41 C46 105(4) yes
